data_7044603
loop_
_publ_author_name
'Broomfield, Lewis Marc'
'Alonso-Moreno, Carlos'
'Martin, Eddy'
'Shafir, Alexandr'
'Posadas, Inmaculada'
'Ce\~na, Valent\'in'
'Castro-Osma, Jos\'e Antonio'

_publ_section_title
;
 Aminophosphine Ligands as a Privileged Platform for Development of
 Antitumoral Ruthenium(II) Arene Complexes
;
_journal_name_full 'Dalton Trans.'
_journal_paper_doi 10.1039/C7DT03369A
_journal_year 2017
_chemical_formula_sum 'C50 H61 Cl7 N2 P2 Ru2'
_chemical_formula_weight 1202.23
_space_group_IT_number 14
_space_group_name_Hall '-P 2ybc'
_symmetry_cell_setting monoclinic
_symmetry_space_group_name_Hall '-P 2ybc'
_symmetry_space_group_name_H-M 'P 1 21/c 1'
_atom_sites_solution_hydrogens geom
_audit_creation_method SHELXL-2014/7
_audit_update_record
;
2017-06-05 deposited with the CCDC.
2017-10-30 downloaded from the CCDC.
;
_cell_angle_alpha 90
_cell_angle_beta 104.031(5)
_cell_angle_gamma 90
_cell_formula_units_Z 4
_cell_length_a 10.2885(16)
_cell_length_b 36.990(7)
_cell_length_c 13.802(2)
_cell_measurement_reflns_used 1579
_cell_measurement_temperature 100(2)
_cell_measurement_theta_max 19.00
_cell_measurement_theta_min 2.20
_cell_volume 5095.9(15)
_computing_cell_refinement 'Bruker APEX2 v2011.4-0'
_computing_data_collection 'Bruker APEX2 v2011.4-0'
_computing_data_reduction 'Bruker SAINT V7.60A'
_computing_molecular_graphics 'Bruker SHELXTL'
_computing_publication_material 'Bruker SHELXTL'
_computing_structure_refinement 'SHELXL-2014 (Sheldrick, 2014)'
_computing_structure_solution Sir2011
_diffrn_ambient_temperature 100(2)
_diffrn_detector_area_resol_mean 512
_diffrn_detector_type '4K CCD area detector APEX II'
_diffrn_measured_fraction_theta_full 0.971
_diffrn_measured_fraction_theta_max 0.971
_diffrn_measurement_device_type 'APEX DUO Kappa 4-axis goniometer'
_diffrn_measurement_method
;
 Fullsphere data collection, phi and omega scans
;
_diffrn_measurement_specimen_support 'magnetic support with MicroMount'
_diffrn_radiation_monochromator 'Quazar MX Multilayer Optics'
_diffrn_radiation_type MoK\a
_diffrn_radiation_wavelength 0.71073
_diffrn_reflns_av_R_equivalents 0.1149
_diffrn_reflns_av_unetI/netI 0.2243
_diffrn_reflns_Laue_measured_fraction_full 0.971
_diffrn_reflns_Laue_measured_fraction_max 0.971
_diffrn_reflns_limit_h_max 11
_diffrn_reflns_limit_h_min -12
_diffrn_reflns_limit_k_max 43
_diffrn_reflns_limit_k_min 0
_diffrn_reflns_limit_l_max 16
_diffrn_reflns_limit_l_min 0
_diffrn_reflns_number 8536
_diffrn_reflns_point_group_measured_fraction_full 0.971
_diffrn_reflns_point_group_measured_fraction_max 0.971
_diffrn_reflns_theta_full 24.818
_diffrn_reflns_theta_max 24.818
_diffrn_reflns_theta_min 1.617
_diffrn_source 'Microfocus source E025 IuS'
_diffrn_source_current 0.6
_diffrn_source_power 50
_diffrn_source_size '0.2 mm x 0.2 mm fine focus'
_diffrn_source_type 'Bruker APEX DUO'
_exptl_absorpt_coefficient_mu 1.060
_exptl_absorpt_correction_T_max 0.969
_exptl_absorpt_correction_T_min 0.745
_exptl_absorpt_correction_type empirical
_exptl_absorpt_process_details
; 
 SADABS Version 2008/1 Bruker-Nonius
 Blessing, Acta Cryst. (1995) A51 33-38
;
_exptl_crystal_colour red
_exptl_crystal_density_diffrn 1.567
_exptl_crystal_description block
_exptl_crystal_F_000 2448
_exptl_crystal_size_max 0.08
_exptl_crystal_size_mid 0.03
_exptl_crystal_size_min 0.03
_refine_diff_density_max 1.414
_refine_diff_density_min -1.865
_refine_diff_density_rms 0.172
_refine_ls_extinction_method none
_refine_ls_goodness_of_fit_ref 0.911
_refine_ls_hydrogen_treatment constr
_refine_ls_matrix_type full
_refine_ls_number_parameters 670
_refine_ls_number_reflns 8536
_refine_ls_number_restraints 312
_refine_ls_restrained_S_all 0.897
_refine_ls_R_factor_all 0.1818
_refine_ls_R_factor_gt 0.0789
_refine_ls_shift/su_max 0.000
_refine_ls_shift/su_mean 0.000
_refine_ls_structure_factor_coef Fsqd
_refine_ls_weighting_details 'w=1/[\s^2^(Fo^2^)+(0.0786P)^2^] where P=(Fo^2^+2Fc^2^)/3'
_refine_ls_weighting_scheme calc
_refine_ls_wR_factor_gt 0.1571
_refine_ls_wR_factor_ref 0.1878
_reflns_Friedel_coverage 0.000
_reflns_number_gt 4072
_reflns_number_total 8536
_reflns_threshold_expression 'I > 2\s(I)'
_cod_data_source_file c7dt03369a2.cif
_cod_data_source_block mo_LB337_04
_cod_depositor_comments
;
The following automatic conversions were performed:

'_symmetry_cell_setting' value 'Monoclinic' changed to 'monoclinic'
according to
/home/data/users/saulius/crontab/automatic-downloads/rss-feeds/RSC/lib/dictionaries/cif_core.dic
dictionary named 'cif_core.dic' version 2.4.2 from 2011-04-26.

Automatic conversion script
Id: cif_fix_values 4973 2017-02-22 13:04:09Z antanas 
;
_cod_original_cell_volume 5095.8(15)
_cod_original_sg_symbol_H-M P2(1)/c
_cod_database_code 7044603
_shelx_shelxl_version_number 2014/7
_shelx_space_group_comment
;
The symmetry employed for this shelxl refinement is uniquely defined
by the following loop, which should always be used as a source of
symmetry information in preference to the above space-group names.
They are only intended as comments.
;
_shelx_estimated_absorpt_t_min 0.920
_shelx_estimated_absorpt_t_max 0.969

loop_
_space_group_symop_operation_xyz
'x, y, z'
'-x, y+1/2, -z+1/2'
'-x, -y, -z'
'x, -y-1/2, z-1/2'

loop_
_atom_site_label
_atom_site_type_symbol
_atom_site_fract_x
_atom_site_fract_y
_atom_site_fract_z
_atom_site_U_iso_or_equiv
_atom_site_adp_type
_atom_site_occupancy
_atom_site_site_symmetry_order
_atom_site_calc_flag
_atom_site_refinement_flags_posn
_atom_site_refinement_flags_adp
_atom_site_refinement_flags_occupancy
_atom_site_disorder_assembly
_atom_site_disorder_group
Ru1 Ru 0.60278(8) 0.16310(2) -0.04546(7) 0.0253(3) Uani 1 1 d . . . . .
Ru2 Ru 0.55010(8) 0.07258(2) 0.43431(7) 0.0247(3) Uani 1 1 d . . . . .
Cl1 Cl 0.6609(3) 0.12478(7) 0.1005(2) 0.0339(7) Uani 1 1 d . . . . .
Cl2 Cl 0.5824(3) 0.21173(7) 0.0665(2) 0.0345(7) Uani 1 1 d . . . . .
Cl3 Cl 0.3104(3) 0.06288(7) 0.4003(2) 0.0412(8) Uani 1 1 d . . . . .
Cl4 Cl 0.5561(3) 0.07898(7) 0.6084(2) 0.0346(7) Uani 1 1 d . . . . .
P1 P 0.3828(3) 0.14621(7) -0.0495(2) 0.0241(7) Uani 1 1 d . . . . .
P2 P 0.4982(3) 0.13425(7) 0.4147(2) 0.0218(7) Uani 1 1 d . . . . .
N1 N 0.3572(7) 0.1465(2) 0.0637(6) 0.021(2) Uani 1 1 d . . . . .
H1N H 0.4271 0.1520 0.1123 0.025 Uiso 1 1 calc R U . . .
N2 N 0.4006(8) 0.1391(2) 0.2988(6) 0.025(2) Uani 1 1 d . . . . .
H2N H 0.3890 0.1199 0.2598 0.030 Uiso 1 1 calc R U . . .
C1 C 0.6266(11) 0.2006(3) -0.1636(8) 0.030(3) Uani 1 1 d . . . . .
C2 C 0.5611(11) 0.1690(3) -0.2056(8) 0.033(3) Uani 1 1 d . . . . .
H2 H 0.4758 0.1710 -0.2510 0.040 Uiso 1 1 calc R U . . .
C3 C 0.6167(11) 0.1349(3) -0.1830(8) 0.032(3) Uani 1 1 d . . . . .
H3 H 0.5728 0.1144 -0.2176 0.039 Uiso 1 1 calc R U . . .
C4 C 0.7383(10) 0.1302(3) -0.1089(8) 0.032(3) Uani 1 1 d . . . . .
C5 C 0.8098(10) 0.1618(3) -0.0696(8) 0.031(3) Uani 1 1 d . . . . .
H5 H 0.8972 0.1596 -0.0273 0.037 Uiso 1 1 calc R U . . .
C6 C 0.7527(11) 0.1966(3) -0.0926(8) 0.036(3) Uani 1 1 d . . . . .
H6 H 0.7983 0.2173 -0.0607 0.043 Uiso 1 1 calc R U . . .
C7 C 0.5692(11) 0.2378(3) -0.1880(8) 0.036(3) Uani 1 1 d . . . . .
H7A H 0.6026 0.2480 -0.2429 0.053 Uiso 1 1 calc R U . . .
H7B H 0.5963 0.2533 -0.1291 0.053 Uiso 1 1 calc R U . . .
H7C H 0.4712 0.2363 -0.2080 0.053 Uiso 1 1 calc R U . . .
C8 C 0.7969(11) 0.0941(3) -0.0810(9) 0.038(3) Uani 1 1 d . . . . .
H8 H 0.8413 0.0947 -0.0080 0.046 Uiso 1 1 calc R U . . .
C9 C 0.9055(12) 0.0866(3) -0.1368(10) 0.057(4) Uani 1 1 d . . . . .
H9A H 0.8656 0.0867 -0.2089 0.086 Uiso 1 1 calc R U . . .
H9B H 0.9459 0.0629 -0.1169 0.086 Uiso 1 1 calc R U . . .
H9C H 0.9747 0.1053 -0.1204 0.086 Uiso 1 1 calc R U . . .
C10 C 0.7005(11) 0.0627(3) -0.0984(9) 0.043(3) Uani 1 1 d . . . . .
H10A H 0.6591 0.0604 -0.1700 0.064 Uiso 1 1 calc R U . . .
H10B H 0.6307 0.0668 -0.0623 0.064 Uiso 1 1 calc R U . . .
H10C H 0.7490 0.0404 -0.0742 0.064 Uiso 1 1 calc R U . . .
C11 C 0.2508(9) 0.1745(3) -0.1208(7) 0.022(2) Uani 1 1 d . . . . .
C12 C 0.2624(10) 0.2120(3) -0.1097(8) 0.028(3) Uani 1 1 d . . . . .
H12 H 0.3449 0.2216 -0.0721 0.034 Uiso 1 1 calc R U . . .
C13 C 0.1595(10) 0.2359(3) -0.1509(8) 0.029(3) Uani 1 1 d . . . . .
H13 H 0.1703 0.2613 -0.1407 0.035 Uiso 1 1 calc R U . . .
C14 C 0.0396(11) 0.2214(3) -0.2077(8) 0.033(3) Uani 1 1 d . . . . .
H14 H -0.0315 0.2371 -0.2382 0.039 Uiso 1 1 calc R U . . .
C15 C 0.0232(11) 0.1840(3) -0.2201(8) 0.029(3) Uani 1 1 d . . . . .
H15 H -0.0595 0.1742 -0.2568 0.035 Uiso 1 1 calc R U . . .
C16 C 0.1283(10) 0.1617(3) -0.1785(8) 0.033(3) Uani 1 1 d . . . . .
H16 H 0.1175 0.1364 -0.1893 0.039 Uiso 1 1 calc R U . . .
C17 C 0.3415(10) 0.1010(3) -0.1018(7) 0.022(2) Uani 1 1 d . . . . .
C18 C 0.3215(10) 0.0948(3) -0.2022(8) 0.031(3) Uani 1 1 d . . . . .
H18 H 0.3196 0.1148 -0.2459 0.037 Uiso 1 1 calc R U . . .
C19 C 0.3037(10) 0.0600(3) -0.2420(10) 0.040(3) Uani 1 1 d . . . . .
H19 H 0.2940 0.0558 -0.3113 0.048 Uiso 1 1 calc R U . . .
C20 C 0.3009(11) 0.0317(3) -0.1766(11) 0.052(4) Uani 1 1 d . . . . .
H20 H 0.2836 0.0079 -0.2022 0.062 Uiso 1 1 calc R U . . .
C21 C 0.3224(12) 0.0374(3) -0.0765(10) 0.046(3) Uani 1 1 d . . . . .
H21 H 0.3240 0.0175 -0.0327 0.055 Uiso 1 1 calc R U . . .
C22 C 0.3416(11) 0.0717(3) -0.0389(8) 0.035(3) Uani 1 1 d . . . . .
H22 H 0.3551 0.0755 0.0309 0.042 Uiso 1 1 calc R U . . .
C23 C 0.2336(9) 0.1388(2) 0.0940(8) 0.023(3) Uani 1 1 d . . . . .
H23A H 0.2381 0.1139 0.1209 0.028 Uiso 1 1 calc R U . . .
H23B H 0.1574 0.1399 0.0344 0.028 Uiso 1 1 calc R U . . .
C24 C 0.2073(10) 0.1655(3) 0.1738(7) 0.024(3) Uani 1 1 d . . . . .
C25 C 0.3348(9) 0.1716(3) 0.2580(7) 0.025(3) Uani 1 1 d . . . . .
H25A H 0.3984 0.1865 0.2315 0.030 Uiso 1 1 calc R U . . .
H25B H 0.3104 0.1855 0.3123 0.030 Uiso 1 1 calc R U . . .
C26 C 0.0959(9) 0.1497(3) 0.2180(7) 0.029(3) Uani 1 1 d . . . . .
H26A H 0.0145 0.1464 0.1647 0.044 Uiso 1 1 calc R U . . .
H26B H 0.0774 0.1663 0.2684 0.044 Uiso 1 1 calc R U . . .
H26C H 0.1250 0.1263 0.2491 0.044 Uiso 1 1 calc R U . . .
C27 C 0.1619(10) 0.2013(3) 0.1228(8) 0.032(3) Uani 1 1 d . . . . .
H27A H 0.2227 0.2083 0.0814 0.048 Uiso 1 1 calc R U . . .
H27B H 0.1627 0.2199 0.1735 0.048 Uiso 1 1 calc R U . . .
H27C H 0.0708 0.1987 0.0807 0.048 Uiso 1 1 calc R U . . .
C28 C 0.4098(9) 0.1588(3) 0.4954(8) 0.025(3) Uani 1 1 d . . . . .
C29 C 0.3076(10) 0.1412(3) 0.5274(8) 0.028(3) Uani 1 1 d . . . . .
H29 H 0.2924 0.1161 0.5141 0.034 Uiso 1 1 calc R U . . .
C30 C 0.2264(10) 0.1603(3) 0.5795(8) 0.029(3) Uani 1 1 d . . . . .
H30 H 0.1560 0.1484 0.6004 0.035 Uiso 1 1 calc R U . . .
C31 C 0.2511(10) 0.1962(3) 0.5989(7) 0.027(3) Uani 1 1 d . . . . .
H31 H 0.1987 0.2093 0.6351 0.033 Uiso 1 1 calc R U . . .
C32 C 0.3514(10) 0.2138(3) 0.5666(8) 0.028(3) Uani 1 1 d . . . . .
H32 H 0.3654 0.2389 0.5788 0.034 Uiso 1 1 calc R U . . .
C33 C 0.4286(10) 0.1958(3) 0.5183(8) 0.028(3) Uani 1 1 d . . . . .
H33 H 0.4987 0.2083 0.4987 0.033 Uiso 1 1 calc R U . . .
C34 C 0.6421(10) 0.1625(3) 0.4157(8) 0.024(2) Uani 1 1 d . . . . .
C35 C 0.7237(10) 0.1747(3) 0.5069(9) 0.032(3) Uani 1 1 d . . . . .
H35 H 0.6988 0.1699 0.5676 0.039 Uiso 1 1 calc R U . . .
C36 C 0.8417(10) 0.1939(3) 0.5085(9) 0.033(3) Uani 1 1 d . . . . .
H36 H 0.8967 0.2023 0.5700 0.040 Uiso 1 1 calc R U . . .
C37 C 0.8774(11) 0.2005(3) 0.4200(10) 0.039(3) Uani 1 1 d . . . . .
H37 H 0.9586 0.2130 0.4216 0.047 Uiso 1 1 calc R U . . .
C38 C 0.7959(11) 0.1893(3) 0.3270(9) 0.038(3) Uani 1 1 d . . . . .
H38 H 0.8203 0.1944 0.2663 0.046 Uiso 1 1 calc R U . . .
C39 C 0.6802(10) 0.1706(3) 0.3272(8) 0.030(3) Uani 1 1 d . . . . .
H39 H 0.6243 0.1630 0.2653 0.036 Uiso 1 1 calc R U . . .
C40 C 0.545(2) 0.0295(6) 0.3200(15) 0.025(4) Uani 0.512(11) 1 d D U P A 1
C41 C 0.585(2) 0.0622(6) 0.2825(13) 0.026(4) Uani 0.512(11) 1 d D U P A 1
H41 H 0.5385 0.0709 0.2187 0.031 Uiso 0.512(11) 1 calc R U P A 1
C42 C 0.694(2) 0.0818(4) 0.3406(18) 0.025(4) Uani 0.512(11) 1 d D U P A 1
H42 H 0.7227 0.1031 0.3130 0.029 Uiso 0.512(11) 1 calc R U P A 1
C43 C 0.7616(17) 0.0714(6) 0.4365(16) 0.026(4) Uani 0.512(11) 1 d D U P A 1
C44 C 0.7228(19) 0.0374(6) 0.4717(12) 0.020(4) Uani 0.512(11) 1 d D U P A 1
H44 H 0.7721 0.0283 0.5342 0.025 Uiso 0.512(11) 1 calc R U P A 1
C45 C 0.616(2) 0.0175(5) 0.4172(15) 0.023(4) Uani 0.512(11) 1 d D U P A 1
H45 H 0.5890 -0.0041 0.4443 0.027 Uiso 0.512(11) 1 calc R U P A 1
C46 C 0.4316(15) 0.0076(5) 0.2582(14) 0.024(5) Uani 0.512(11) 1 d D U P A 1
H46A H 0.3749 0.0232 0.2077 0.036 Uiso 0.512(11) 1 calc R U P A 1
H46B H 0.3782 -0.0025 0.3016 0.036 Uiso 0.512(11) 1 calc R U P A 1
H46C H 0.4678 -0.0121 0.2251 0.036 Uiso 0.512(11) 1 calc R U P A 1
C47 C 0.8876(16) 0.0908(4) 0.4924(12) 0.036(4) Uani 0.512(11) 1 d D U P A 1
H47 H 0.8818 0.1162 0.4667 0.043 Uiso 0.512(11) 1 calc R U P A 1
C48 C 0.899(2) 0.0930(7) 0.6055(16) 0.041(7) Uani 0.512(11) 1 d D U P A 1
H48A H 0.8134 0.1016 0.6170 0.061 Uiso 0.512(11) 1 calc R U P A 1
H48B H 0.9703 0.1099 0.6362 0.061 Uiso 0.512(11) 1 calc R U P A 1
H48C H 0.9187 0.0690 0.6354 0.061 Uiso 0.512(11) 1 calc R U P A 1
C49 C 1.0110(18) 0.0746(7) 0.4723(17) 0.050(6) Uani 0.512(11) 1 d D U P A 1
H49A H 1.0178 0.0492 0.4934 0.075 Uiso 0.512(11) 1 calc R U P A 1
H49B H 1.0897 0.0879 0.5097 0.075 Uiso 0.512(11) 1 calc R U P A 1
H49C H 1.0066 0.0760 0.4007 0.075 Uiso 0.512(11) 1 calc R U P A 1
C40' C 0.551(2) 0.0386(6) 0.3041(14) 0.022(4) Uani 0.488(11) 1 d D U P A 2
C41' C 0.631(2) 0.0699(5) 0.3076(14) 0.023(4) Uani 0.488(11) 1 d D U P A 2
H41' H 0.6116 0.0869 0.2542 0.027 Uiso 0.488(11) 1 calc R U P A 2
C42' C 0.740(2) 0.0759(5) 0.3910(18) 0.017(4) Uani 0.488(11) 1 d D U P A 2
H42' H 0.7979 0.0957 0.3895 0.021 Uiso 0.488(11) 1 calc R U P A 2
C43' C 0.7646(16) 0.0539(6) 0.4751(14) 0.018(3) Uani 0.488(11) 1 d D U P A 2
C44' C 0.687(2) 0.0212(5) 0.4681(12) 0.017(4) Uani 0.488(11) 1 d D U P A 2
H44' H 0.7089 0.0040 0.5207 0.021 Uiso 0.488(11) 1 calc R U P A 2
C45' C 0.582(2) 0.0140(5) 0.3867(16) 0.021(4) Uani 0.488(11) 1 d D U P A 2
H45' H 0.5292 -0.0072 0.3857 0.025 Uiso 0.488(11) 1 calc R U P A 2
C46' C 0.4377(17) 0.0309(6) 0.2149(12) 0.023(5) Uani 0.488(11) 1 d D U P A 2
H46D H 0.3976 0.0538 0.1864 0.035 Uiso 0.488(11) 1 calc R U P A 2
H46E H 0.3698 0.0163 0.2357 0.035 Uiso 0.488(11) 1 calc R U P A 2
H46F H 0.4717 0.0177 0.1647 0.035 Uiso 0.488(11) 1 calc R U P A 2
C47' C 0.8853(15) 0.0593(4) 0.5623(11) 0.028(4) Uani 0.488(11) 1 d D U P A 2
H47' H 0.8594 0.0499 0.6229 0.033 Uiso 0.488(11) 1 calc R U P A 2
C48' C 1.0065(19) 0.0368(7) 0.5507(17) 0.052(6) Uani 0.488(11) 1 d D U P A 2
H48D H 0.9961 0.0118 0.5711 0.078 Uiso 0.488(11) 1 calc R U P A 2
H48E H 1.0887 0.0471 0.5930 0.078 Uiso 0.488(11) 1 calc R U P A 2
H48F H 1.0118 0.0372 0.4808 0.078 Uiso 0.488(11) 1 calc R U P A 2
C49' C 0.922(2) 0.0979(6) 0.5823(19) 0.038(7) Uani 0.488(11) 1 d D U P A 2
H49D H 0.9180 0.1104 0.5190 0.057 Uiso 0.488(11) 1 calc R U P A 2
H49E H 1.0135 0.0995 0.6246 0.057 Uiso 0.488(11) 1 calc R U P A 2
H49F H 0.8597 0.1093 0.6164 0.057 Uiso 0.488(11) 1 calc R U P A 2
C1S C 0.0473(11) 0.0394(3) 0.2028(10) 0.055(4) Uani 1 1 d . . . . .
H1S H 0.1198 0.0537 0.2482 0.065 Uiso 1 1 calc R U . . .
Cl1S Cl -0.1033(3) 0.06333(9) 0.1899(3) 0.0604(10) Uani 1 1 d . . . . .
Cl2S Cl 0.0866(3) 0.03638(13) 0.0881(3) 0.0897(15) Uani 1 1 d . . . . .
Cl3S Cl 0.0393(4) -0.00252(10) 0.2576(4) 0.1140(19) Uani 1 1 d . . . . .

loop_
_atom_site_aniso_label
_atom_site_aniso_U_11
_atom_site_aniso_U_22
_atom_site_aniso_U_33
_atom_site_aniso_U_23
_atom_site_aniso_U_13
_atom_site_aniso_U_12
Ru1 0.0234(5) 0.0259(5) 0.0265(5) -0.0006(4) 0.0060(4) -0.0005(4)
Ru2 0.0210(5) 0.0190(5) 0.0345(6) -0.0056(4) 0.0073(4) -0.0025(4)
Cl1 0.0292(16) 0.0408(17) 0.0328(17) 0.0084(14) 0.0096(14) 0.0082(13)
Cl2 0.0391(17) 0.0344(17) 0.0306(17) -0.0047(13) 0.0097(14) -0.0014(13)
Cl3 0.0223(15) 0.0386(17) 0.065(2) -0.0271(16) 0.0159(15) -0.0120(12)
Cl4 0.0452(18) 0.0274(16) 0.0358(17) 0.0036(13) 0.0187(15) 0.0048(13)
P1 0.0238(16) 0.0215(15) 0.0265(17) 0.0012(13) 0.0050(14) 0.0028(12)
P2 0.0221(15) 0.0221(15) 0.0202(16) -0.0005(12) 0.0032(13) 0.0005(12)
N1 0.012(5) 0.026(5) 0.020(5) 0.003(4) -0.005(4) -0.004(4)
N2 0.028(5) 0.033(5) 0.013(5) -0.003(4) 0.006(4) 0.007(4)
C1 0.040(7) 0.035(7) 0.019(6) 0.008(5) 0.014(6) -0.006(6)
C2 0.031(7) 0.031(7) 0.041(8) -0.001(6) 0.013(6) 0.001(5)
C3 0.041(7) 0.034(7) 0.023(6) -0.006(5) 0.010(6) 0.009(6)
C4 0.021(6) 0.049(8) 0.028(7) 0.000(6) 0.013(6) -0.004(6)
C5 0.008(6) 0.047(7) 0.038(7) -0.003(6) 0.007(5) -0.002(5)
C6 0.042(8) 0.028(7) 0.043(8) 0.005(6) 0.018(7) -0.016(6)
C7 0.048(8) 0.036(7) 0.027(7) 0.001(6) 0.018(6) -0.002(6)
C8 0.030(7) 0.051(8) 0.039(8) 0.012(6) 0.018(6) 0.007(6)
C9 0.050(9) 0.051(9) 0.077(11) -0.008(8) 0.027(8) 0.011(7)
C10 0.042(8) 0.035(7) 0.050(8) 0.005(6) 0.007(7) 0.014(6)
C11 0.018(6) 0.027(6) 0.020(6) -0.006(5) 0.006(5) 0.008(5)
C12 0.035(7) 0.022(6) 0.027(6) 0.003(5) 0.008(6) 0.013(5)
C13 0.038(7) 0.024(6) 0.032(7) -0.001(5) 0.022(6) -0.012(5)
C14 0.033(7) 0.037(7) 0.032(7) 0.003(6) 0.016(6) 0.007(6)
C15 0.030(7) 0.034(7) 0.027(7) -0.005(5) 0.013(6) 0.000(5)
C16 0.036(7) 0.017(6) 0.048(8) -0.009(6) 0.015(6) -0.007(5)
C17 0.024(6) 0.027(6) 0.012(6) -0.005(5) -0.003(5) 0.001(5)
C18 0.026(6) 0.022(6) 0.045(8) 0.001(6) 0.010(6) 0.006(5)
C19 0.031(7) 0.037(8) 0.056(9) -0.022(7) 0.019(6) 0.000(6)
C20 0.030(7) 0.029(8) 0.098(12) -0.012(8) 0.020(8) -0.004(6)
C21 0.071(9) 0.015(6) 0.068(10) 0.011(6) 0.046(8) 0.003(6)
C22 0.047(7) 0.035(7) 0.027(7) 0.002(6) 0.013(6) 0.010(6)
C23 0.015(6) 0.017(6) 0.038(7) 0.008(5) 0.005(5) 0.000(4)
C24 0.027(6) 0.020(6) 0.023(6) 0.004(5) 0.000(5) 0.006(5)
C25 0.020(6) 0.027(6) 0.023(6) 0.004(5) -0.001(5) 0.004(5)
C26 0.023(6) 0.040(7) 0.027(6) 0.007(5) 0.012(5) 0.005(5)
C27 0.032(7) 0.026(6) 0.037(7) -0.002(5) 0.006(6) -0.003(5)
C28 0.016(6) 0.024(6) 0.035(7) 0.017(5) 0.009(5) 0.004(5)
C29 0.025(6) 0.016(6) 0.038(7) 0.004(5) -0.003(6) -0.005(5)
C30 0.018(6) 0.030(6) 0.040(7) -0.007(6) 0.010(5) -0.007(5)
C31 0.030(7) 0.031(7) 0.020(6) -0.001(5) 0.006(5) 0.014(5)
C32 0.033(7) 0.020(6) 0.028(7) 0.008(5) 0.000(6) 0.005(5)
C33 0.028(6) 0.023(6) 0.029(7) 0.001(5) 0.001(5) 0.013(5)
C34 0.021(6) 0.026(6) 0.026(6) -0.007(5) 0.010(5) 0.002(5)
C35 0.024(7) 0.029(6) 0.041(8) 0.008(5) 0.004(6) 0.001(5)
C36 0.027(7) 0.031(7) 0.037(7) 0.005(6) 0.001(6) -0.011(5)
C37 0.028(7) 0.024(6) 0.063(9) 0.013(6) 0.011(7) -0.005(5)
C38 0.026(7) 0.045(8) 0.043(8) 0.020(6) 0.008(6) 0.007(6)
C39 0.027(7) 0.025(6) 0.040(8) -0.002(5) 0.014(6) 0.010(5)
C40 0.020(6) 0.026(6) 0.030(6) -0.004(5) 0.007(5) -0.002(5)
C41 0.021(6) 0.028(6) 0.031(6) -0.003(5) 0.010(5) -0.003(5)
C42 0.023(6) 0.025(6) 0.028(6) -0.002(5) 0.011(5) -0.001(5)
C43 0.026(5) 0.031(6) 0.024(6) -0.001(5) 0.013(5) -0.001(5)
C44 0.017(5) 0.022(5) 0.023(5) -0.004(4) 0.005(4) 0.007(4)
C45 0.020(6) 0.020(6) 0.027(6) -0.008(5) 0.005(5) 0.006(5)
C46 0.011(8) 0.027(9) 0.032(9) 0.000(8) 0.002(7) 0.001(7)
C47 0.036(6) 0.039(7) 0.034(7) -0.005(6) 0.011(5) -0.007(5)
C48 0.042(12) 0.043(12) 0.038(9) -0.013(10) 0.012(8) -0.008(10)
C49 0.034(8) 0.066(12) 0.050(11) -0.009(10) 0.011(9) 0.000(9)
C40' 0.023(6) 0.019(6) 0.021(6) -0.004(5) 0.001(5) 0.002(5)
C41' 0.024(7) 0.020(6) 0.021(6) -0.002(5) 0.002(5) 0.002(5)
C42' 0.017(6) 0.021(6) 0.019(6) -0.007(5) 0.012(5) 0.003(5)
C43' 0.018(5) 0.018(5) 0.019(5) -0.006(4) 0.006(4) 0.007(4)
C44' 0.018(6) 0.017(6) 0.018(6) -0.005(5) 0.006(5) 0.008(5)
C45' 0.020(7) 0.016(6) 0.022(6) -0.006(5) -0.001(5) 0.006(5)
C46' 0.023(9) 0.026(10) 0.018(8) -0.013(8) 0.003(7) 0.006(8)
C47' 0.026(6) 0.029(6) 0.025(6) -0.012(6) 0.002(5) 0.003(5)
C48' 0.030(9) 0.068(11) 0.052(12) -0.014(10) -0.001(9) 0.014(9)
C49' 0.041(12) 0.033(9) 0.037(12) 0.002(9) 0.002(10) -0.017(8)
C1S 0.036(8) 0.031(7) 0.095(11) -0.012(8) 0.014(8) -0.001(6)
Cl1S 0.0374(19) 0.052(2) 0.097(3) -0.001(2) 0.026(2) 0.0112(15)
Cl2S 0.048(2) 0.138(4) 0.076(3) -0.041(3) 0.001(2) 0.029(2)
Cl3S 0.065(3) 0.036(2) 0.222(6) 0.013(3) -0.001(3) -0.0060(19)

loop_
_atom_type_symbol
_atom_type_description
_atom_type_scat_dispersion_real
_atom_type_scat_dispersion_imag
_atom_type_scat_source
C C 0.0033 0.0016 'International Tables Vol C Tables 4.2.6.8 and 6.1.1.4'
H H 0.0000 0.0000 'International Tables Vol C Tables 4.2.6.8 and 6.1.1.4'
N N 0.0061 0.0033 'International Tables Vol C Tables 4.2.6.8 and 6.1.1.4'
P P 0.1023 0.0942 'International Tables Vol C Tables 4.2.6.8 and 6.1.1.4'
Cl Cl 0.1484 0.1585 'International Tables Vol C Tables 4.2.6.8 and 6.1.1.4'
Ru Ru -1.2594 0.8363 'International Tables Vol C Tables 4.2.6.8 and 6.1.1.4'

loop_
_geom_angle_atom_site_label_1
_geom_angle_atom_site_label_2
_geom_angle_atom_site_label_3
_geom_angle
C2 Ru1 C4 68.5(4)
C2 Ru1 C6 67.6(4)
C4 Ru1 C6 68.5(4)
C2 Ru1 C3 37.1(4)
C4 Ru1 C3 37.8(4)
C6 Ru1 C3 79.3(4)
C2 Ru1 C1 37.5(4)
C4 Ru1 C1 81.8(4)
C6 Ru1 C1 38.0(4)
C3 Ru1 C1 67.5(4)
C2 Ru1 C5 79.0(4)
C4 Ru1 C5 37.3(4)
C6 Ru1 C5 37.3(4)
C3 Ru1 C5 66.2(4)
C1 Ru1 C5 67.8(4)
C2 Ru1 P1 93.0(3)
C4 Ru1 P1 123.4(3)
C6 Ru1 P1 152.9(3)
C3 Ru1 P1 96.8(3)
C1 Ru1 P1 115.6(3)
C5 Ru1 P1 160.7(3)
C2 Ru1 Cl2 123.6(3)
C4 Ru1 Cl2 146.5(3)
C6 Ru1 Cl2 86.9(3)
C3 Ru1 Cl2 159.9(3)
C1 Ru1 Cl2 92.7(3)
C5 Ru1 Cl2 110.2(3)
P1 Ru1 Cl2 88.89(10)
C2 Ru1 Cl1 149.4(3)
C4 Ru1 Cl1 87.4(3)
C6 Ru1 Cl1 121.9(3)
C3 Ru1 Cl1 112.7(3)
C1 Ru1 Cl1 159.8(3)
C5 Ru1 Cl1 93.4(3)
P1 Ru1 Cl1 84.59(9)
Cl2 Ru1 Cl1 86.90(10)
C44 Ru2 C43 38.8(6)
C41' Ru2 C42' 38.5(6)
C44 Ru2 C45 37.3(5)
C43 Ru2 C45 69.3(7)
C41' Ru2 C40' 38.2(6)
C42' Ru2 C40' 68.0(7)
C44 Ru2 C42 66.8(7)
C43 Ru2 C42 37.0(6)
C45 Ru2 C42 79.2(6)
C44 Ru2 C40 67.4(7)
C43 Ru2 C40 81.2(7)
C45 Ru2 C40 37.9(5)
C42 Ru2 C40 66.5(7)
C44 Ru2 C41 79.1(6)
C43 Ru2 C41 67.8(7)
C45 Ru2 C41 67.3(6)
C42 Ru2 C41 36.9(6)
C40 Ru2 C41 36.8(5)
C41' Ru2 C43' 68.5(7)
C42' Ru2 C43' 36.5(6)
C40' Ru2 C43' 80.2(7)
C41' Ru2 C45' 67.1(6)
C42' Ru2 C45' 77.2(7)
C40' Ru2 C45' 37.0(5)
C43' Ru2 C45' 65.6(6)
C41' Ru2 P2 94.2(5)
C44 Ru2 P2 139.9(6)
C43 Ru2 P2 102.7(6)
C42' Ru2 P2 96.1(5)
C45 Ru2 P2 165.1(5)
C40' Ru2 P2 120.6(5)
C42 Ru2 P2 87.0(5)
C40 Ru2 P2 130.3(5)
C41 Ru2 P2 98.2(5)
C43' Ru2 P2 120.6(6)
C45' Ru2 P2 157.5(5)
N1 P1 C11 104.0(4)
N1 P1 C17 107.8(4)
C11 P1 C17 104.0(4)
N1 P1 Ru1 110.6(3)
C11 P1 Ru1 117.1(3)
C17 P1 Ru1 112.6(3)
N2 P2 C34 104.1(4)
N2 P2 C28 104.8(4)
C34 P2 C28 103.6(4)
N2 P2 Ru2 106.3(3)
C34 P2 Ru2 113.5(3)
C28 P2 Ru2 122.9(3)
C23 N1 P1 128.4(7)
C25 N2 P2 125.6(7)
C2 C1 C6 117.3(10)
C2 C1 C7 123.2(10)
C6 C1 C7 119.5(10)
C2 C1 Ru1 69.6(6)
C6 C1 Ru1 70.8(6)
C7 C1 Ru1 129.4(7)
C3 C2 C1 122.3(11)
C3 C2 Ru1 73.1(6)
C1 C2 Ru1 72.9(6)
C2 C3 C4 121.1(11)
C2 C3 Ru1 69.8(6)
C4 C3 Ru1 70.6(6)
C5 C4 C3 117.3(10)
C5 C4 C8 120.3(10)
C3 C4 C8 122.0(10)
C5 C4 Ru1 73.2(6)
C3 C4 Ru1 71.6(6)
C8 C4 Ru1 131.1(8)
C4 C5 C6 120.9(10)
C4 C5 Ru1 69.5(6)
C6 C5 Ru1 69.8(6)
C5 C6 C1 120.4(10)
C5 C6 Ru1 72.8(6)
C1 C6 Ru1 71.2(6)
C4 C8 C10 116.4(9)
C4 C8 C9 109.6(9)
C10 C8 C9 108.2(10)
C12 C11 C16 116.1(9)
C12 C11 P1 118.8(7)
C16 C11 P1 124.7(8)
C13 C12 C11 123.4(10)
C12 C13 C14 117.7(10)
C13 C14 C15 120.8(10)
C16 C15 C14 119.0(10)
C15 C16 C11 123.0(10)
C18 C17 C22 118.6(10)
C18 C17 P1 121.0(8)
C22 C17 P1 120.2(8)
C17 C18 C19 121.7(11)
C20 C19 C18 117.5(12)
C21 C20 C19 121.4(12)
C20 C21 C22 120.1(11)
C21 C22 C17 120.6(11)
N1 C23 C24 113.2(8)
C27 C24 C26 109.9(8)
C27 C24 C25 109.4(8)
C26 C24 C25 109.6(8)
C27 C24 C23 108.2(8)
C26 C24 C23 108.3(8)
C25 C24 C23 111.4(8)
N2 C25 C24 114.2(8)
C29 C28 C33 117.1(9)
C29 C28 P2 118.9(8)
C33 C28 P2 123.7(8)
C28 C29 C30 120.6(9)
C31 C30 C29 118.7(9)
C30 C31 C32 120.7(10)
C33 C32 C31 120.6(10)
C32 C33 C28 122.2(10)
C39 C34 C35 118.6(10)
C39 C34 P2 121.2(8)
C35 C34 P2 120.1(8)
C36 C35 C34 120.2(10)
C37 C36 C35 119.4(11)
C36 C37 C38 121.7(10)
C39 C38 C37 117.9(11)
C38 C39 C34 122.2(11)
C41 C40 C45 118.9(12)
C41 C40 C46 120.4(16)
C45 C40 C46 120.7(16)
C41 C40 Ru2 71.9(12)
C45 C40 Ru2 68.9(12)
C46 C40 Ru2 131.7(19)
C42 C41 C40 119.5(13)
C42 C41 Ru2 70.5(11)
C40 C41 Ru2 71.3(12)
C43 C42 C41 122.8(14)
C43 C42 Ru2 69.6(11)
C41 C42 Ru2 72.5(10)
C42 C43 C44 116.6(13)
C42 C43 C47 121.3(19)
C44 C43 C47 120.9(17)
C42 C43 Ru2 73.4(10)
C44 C43 Ru2 70.3(10)
C47 C43 Ru2 136.7(12)
C45 C44 C43 122.1(14)
C45 C44 Ru2 72.0(11)
C43 C44 Ru2 70.9(10)
C44 C45 C40 119.9(13)
C44 C45 Ru2 70.7(11)
C40 C45 Ru2 73.2(13)
C49 C47 C43 112.1(13)
C49 C47 C48 110.8(12)
C43 C47 C48 112.6(13)
C41' C40' C45' 118.8(12)
C41' C40' C46' 120.8(16)
C45' C40' C46' 120.4(16)
C41' C40' Ru2 67.8(12)
C45' C40' Ru2 75.8(13)
C46' C40' Ru2 128.3(19)
C40' C41' C42' 119.5(13)
C40' C41' Ru2 74.0(14)
C42' C41' Ru2 73.2(11)
C43' C42' C41' 122.5(14)
C43' C42' Ru2 74.6(10)
C41' C42' Ru2 68.3(11)
C42' C43' C44' 116.7(13)
C42' C43' C47' 122.4(18)
C44' C43' C47' 119.7(17)
C42' C43' Ru2 68.9(10)
C44' C43' Ru2 75.3(9)
C47' C43' Ru2 136.3(11)
C45' C44' C43' 121.9(13)
C45' C44' Ru2 71.3(10)
C43' C44' Ru2 68.2(9)
C44' C45' C40' 120.0(13)
C44' C45' Ru2 74.1(11)
C40' C45' Ru2 67.2(13)
C49' C47' C43' 113.3(13)
C49' C47' C48' 111.1(13)
C43' C47' C48' 112.1(13)
Cl2S C1S Cl3S 112.7(7)
Cl2S C1S Cl1S 109.7(7)
Cl3S C1S Cl1S 111.1(7)

loop_
_geom_bond_atom_site_label_1
_geom_bond_atom_site_label_2
_geom_bond_distance
Ru1 C2 2.158(11)
Ru1 C4 2.187(11)
Ru1 C6 2.196(10)
Ru1 C3 2.200(10)
Ru1 C1 2.201(10)
Ru1 C5 2.235(9)
Ru1 P1 2.336(3)
Ru1 Cl2 2.414(3)
Ru1 Cl1 2.416(3)
Ru2 C41' 2.11(2)
Ru2 C44 2.161(18)
Ru2 C43 2.169(19)
Ru2 C42' 2.178(19)
Ru2 C45 2.18(2)
Ru2 C40' 2.19(3)
Ru2 C42 2.217(18)
Ru2 C40 2.24(2)
Ru2 C41 2.24(2)
Ru2 C43' 2.250(17)
Ru2 C45' 2.31(2)
Ru2 P2 2.344(3)
P1 N1 1.646(8)
P1 C11 1.805(10)
P1 C17 1.830(10)
P2 N2 1.680(8)
P2 C34 1.809(10)
P2 C28 1.839(11)
N1 C23 1.459(11)
N2 C25 1.428(11)
C1 C2 1.403(14)
C1 C6 1.432(14)
C1 C7 1.501(13)
C2 C3 1.388(13)
C3 C4 1.422(14)
C4 C5 1.416(14)
C4 C8 1.478(14)
C5 C6 1.418(14)
C8 C10 1.509(14)
C8 C9 1.529(14)
C11 C12 1.399(13)
C11 C16 1.400(13)
C12 C13 1.391(13)
C13 C14 1.399(14)
C14 C15 1.400(14)
C15 C16 1.371(14)
C17 C18 1.371(14)
C17 C22 1.390(13)
C18 C19 1.396(14)
C19 C20 1.385(16)
C20 C21 1.362(16)
C21 C22 1.366(14)
C23 C24 1.552(13)
C24 C27 1.519(13)
C24 C26 1.538(13)
C24 C25 1.543(13)
C28 C29 1.396(13)
C28 C33 1.407(13)
C29 C30 1.417(13)
C30 C31 1.366(13)
C31 C32 1.382(14)
C32 C33 1.333(13)
C34 C39 1.403(14)
C34 C35 1.408(14)
C35 C36 1.402(13)
C36 C37 1.380(15)
C37 C38 1.415(15)
C38 C39 1.376(14)
C40 C41 1.414(18)
C40 C45 1.432(17)
C40 C46 1.506(15)
C41 C42 1.41(2)
C42 C43 1.39(2)
C43 C44 1.44(2)
C43 C47 1.519(19)
C44 C45 1.386(19)
C47 C49 1.49(2)
C47 C48 1.54(2)
C40' C41' 1.413(18)
C40' C45' 1.433(17)
C40' C46' 1.505(15)
C41' C42' 1.42(2)
C42' C43' 1.39(2)
C43' C44' 1.44(2)
C43' C47' 1.517(18)
C44' C45' 1.385(19)
C47' C49' 1.49(2)
C47' C48' 1.54(2)
C1S Cl2S 1.730(13)
C1S Cl3S 1.737(12)
C1S Cl1S 1.756(11)

loop_
_geom_torsion_atom_site_label_1
_geom_torsion_atom_site_label_2
_geom_torsion_atom_site_label_3
_geom_torsion_atom_site_label_4
_geom_torsion
C11 P1 N1 C23 51.5(9)
C17 P1 N1 C23 -58.5(9)
Ru1 P1 N1 C23 177.9(7)
C34 P2 N2 C25 -66.3(9)
C28 P2 N2 C25 42.2(9)
Ru2 P2 N2 C25 173.6(7)
C6 C1 C2 C3 -2.3(16)
C7 C1 C2 C3 179.2(10)
Ru1 C1 C2 C3 -56.3(10)
C6 C1 C2 Ru1 54.0(8)
C7 C1 C2 Ru1 -124.5(10)
C1 C2 C3 C4 5.7(17)
Ru1 C2 C3 C4 -50.6(9)
C1 C2 C3 Ru1 56.2(10)
C2 C3 C4 C5 -8.8(15)
Ru1 C3 C4 C5 -59.0(9)
C2 C3 C4 C8 177.8(10)
Ru1 C3 C4 C8 127.5(10)
C2 C3 C4 Ru1 50.2(9)
C3 C4 C5 C6 8.9(16)
C8 C4 C5 C6 -177.5(10)
Ru1 C4 C5 C6 -49.2(9)
C3 C4 C5 Ru1 58.2(8)
C8 C4 C5 Ru1 -128.2(10)
C4 C5 C6 C1 -6.0(16)
Ru1 C5 C6 C1 -55.1(9)
C4 C5 C6 Ru1 49.1(9)
C2 C1 C6 C5 2.4(15)
C7 C1 C6 C5 -179.0(9)
Ru1 C1 C6 C5 55.8(9)
C2 C1 C6 Ru1 -53.4(9)
C7 C1 C6 Ru1 125.2(9)
C5 C4 C8 C10 161.2(10)
C3 C4 C8 C10 -25.5(15)
Ru1 C4 C8 C10 67.5(14)
C5 C4 C8 C9 -75.7(13)
C3 C4 C8 C9 97.6(12)
Ru1 C4 C8 C9 -169.4(8)
N1 P1 C11 C12 76.5(9)
C17 P1 C11 C12 -170.7(8)
Ru1 P1 C11 C12 -45.8(9)
N1 P1 C11 C16 -95.5(9)
C17 P1 C11 C16 17.3(10)
Ru1 P1 C11 C16 142.2(8)
C16 C11 C12 C13 1.2(15)
P1 C11 C12 C13 -171.5(8)
C11 C12 C13 C14 -1.2(15)
C12 C13 C14 C15 1.7(15)
C13 C14 C15 C16 -2.2(15)
C14 C15 C16 C11 2.3(16)
C12 C11 C16 C15 -1.8(15)
P1 C11 C16 C15 170.4(8)
N1 P1 C17 C18 164.0(8)
C11 P1 C17 C18 54.0(9)
Ru1 P1 C17 C18 -73.7(9)
N1 P1 C17 C22 -21.7(10)
C11 P1 C17 C22 -131.7(9)
Ru1 P1 C17 C22 100.6(8)
C22 C17 C18 C19 -1.2(16)
P1 C17 C18 C19 173.2(8)
C17 C18 C19 C20 2.9(16)
C18 C19 C20 C21 -3.8(17)
C19 C20 C21 C22 2.9(19)
C20 C21 C22 C17 -1.0(18)
C18 C17 C22 C21 0.1(16)
P1 C17 C22 C21 -174.3(9)
P1 N1 C23 C24 -137.3(7)
N1 C23 C24 C27 74.5(10)
N1 C23 C24 C26 -166.4(8)
N1 C23 C24 C25 -45.7(11)
P2 N2 C25 C24 -153.9(7)
C27 C24 C25 N2 -168.9(8)
C26 C24 C25 N2 70.5(11)
C23 C24 C25 N2 -49.4(11)
N2 P2 C28 C29 83.6(8)
C34 P2 C28 C29 -167.5(8)
Ru2 P2 C28 C29 -37.4(9)
N2 P2 C28 C33 -89.1(9)
C34 P2 C28 C33 19.8(10)
Ru2 P2 C28 C33 149.9(7)
C33 C28 C29 C30 0.8(14)
P2 C28 C29 C30 -172.4(8)
C28 C29 C30 C31 -0.9(15)
C29 C30 C31 C32 1.4(15)
C30 C31 C32 C33 -2.0(15)
C31 C32 C33 C28 2.0(15)
C29 C28 C33 C32 -1.4(15)
P2 C28 C33 C32 171.4(8)
N2 P2 C34 C39 -25.3(9)
C28 P2 C34 C39 -134.6(8)
Ru2 P2 C34 C39 89.9(8)
N2 P2 C34 C35 159.3(8)
C28 P2 C34 C35 49.9(9)
Ru2 P2 C34 C35 -85.6(8)
C39 C34 C35 C36 -1.2(15)
P2 C34 C35 C36 174.4(8)
C34 C35 C36 C37 -0.4(16)
C35 C36 C37 C38 1.7(16)
C36 C37 C38 C39 -1.3(16)
C37 C38 C39 C34 -0.3(15)
C35 C34 C39 C38 1.6(15)
P2 C34 C39 C38 -173.9(8)
C45 C40 C41 C42 1(4)
C46 C40 C41 C42 -178(2)
Ru2 C40 C41 C42 53.4(19)
C45 C40 C41 Ru2 -52(2)
C46 C40 C41 Ru2 128(3)
C40 C41 C42 C43 -3(3)
Ru2 C41 C42 C43 50.4(18)
C40 C41 C42 Ru2 -54(2)
C41 C42 C43 C44 5(3)
Ru2 C42 C43 C44 57.1(15)
C41 C42 C43 C47 173.3(18)
Ru2 C42 C43 C47 -135.0(16)
C41 C42 C43 Ru2 -51.7(18)
C42 C43 C44 C45 -6(3)
C47 C43 C44 C45 -173.7(19)
Ru2 C43 C44 C45 53.0(19)
C42 C43 C44 Ru2 -58.7(16)
C47 C43 C44 Ru2 133.4(16)
C43 C44 C45 C40 4(3)
Ru2 C44 C45 C40 56(2)
C43 C44 C45 Ru2 -52.5(18)
C41 C40 C45 C44 -2(4)
C46 C40 C45 C44 178(2)
Ru2 C40 C45 C44 -55(2)
C41 C40 C45 Ru2 54(2)
C46 C40 C45 Ru2 -127(3)
C42 C43 C47 C49 -89(2)
C44 C43 C47 C49 78(2)
Ru2 C43 C47 C49 172(2)
C42 C43 C47 C48 145.1(19)
C44 C43 C47 C48 -48(2)
Ru2 C43 C47 C48 46(2)
C45' C40' C41' C42' 1(4)
C46' C40' C41' C42' -178(2)
Ru2 C40' C41' C42' 59.5(19)
C45' C40' C41' Ru2 -58(2)
C46' C40' C41' Ru2 122(3)
C40' C41' C42' C43' -6(3)
Ru2 C41' C42' C43' 53.6(18)
C40' C41' C42' Ru2 -60(2)
C41' C42' C43' C44' 9(3)
Ru2 C42' C43' C44' 60.2(14)
C41' C42' C43' C47' 176.8(19)
Ru2 C42' C43' C47' -132.3(15)
C41' C42' C43' Ru2 -50.9(18)
C42' C43' C44' C45' -8(3)
C47' C43' C44' C45' -175.7(18)
Ru2 C43' C44' C45' 49.0(18)
C42' C43' C44' Ru2 -56.8(14)
C47' C43' C44' Ru2 135.3(15)
C43' C44' C45' C40' 3(3)
Ru2 C44' C45' C40' 51(2)
C43' C44' C45' Ru2 -47.7(17)
C41' C40' C45' C44' 0(4)
C46' C40' C45' C44' 179(2)
Ru2 C40' C45' C44' -54(2)
C41' C40' C45' Ru2 54(2)
C46' C40' C45' Ru2 -126(3)
C42' C43' C47' C49' 35(2)
C44' C43' C47' C49' -157.5(18)
Ru2 C43' C47' C49' -57(2)
C42' C43' C47' C48' -91(2)
C44' C43' C47' C48' 75.8(19)
Ru2 C43' C47' C48' 176(2)
